data_7200414
loop_
_publ_author_name
'Liu, Jibo'
'Li, Haohong'
'Chen, Zhirong'
'Guo, Liangqia'
'Huang, Changcang'
'Li, Junqian'

_publ_section_title
;
 A 2-D framework incorporating lanthanide metal complex linkers into
 polymeric iodoplumbate
;
_journal_coden_ASTM CRECF4
_journal_issue 4
_journal_name_full CrystEngComm
_journal_page_first 545
_journal_page_last 548
_journal_paper_doi 10.1039/b814992e
_journal_volume 11
_journal_year 2009
_chemical_formula_moiety C24H46I10N7NdO8Pb4
_chemical_formula_sum 'C24 H46 I10 N7 Nd O8 Pb4'
_chemical_formula_weight 2802.72
_space_group_IT_number 2
_symmetry_cell_setting triclinic
_symmetry_space_group_name_Hall '-P 1'
_symmetry_space_group_name_H-M 'P -1'
_atom_sites_solution_hydrogens geom
_atom_sites_solution_primary direct
_atom_sites_solution_secondary difmap
_audit_creation_method SHELXL-97
_cell_angle_alpha 78.644(4)
_cell_angle_beta 88.534(5)
_cell_angle_gamma 78.516(4)
_cell_formula_units_Z 2
_cell_length_a 13.716(2)
_cell_length_b 13.8647(19)
_cell_length_c 16.472(2)
_cell_measurement_temperature 293(2)
_cell_volume 3009.3(7)
_computing_cell_refinement 'CrystalClear (Rigaku Inc., 2007)'
_computing_data_collection 'CrystalClear (Rigaku Inc., 2007)'
_computing_data_reduction 'CrystalClear (Rigaku Inc., 2007)'
_computing_structure_refinement 'SHELXL-97 (Sheldrick, 1997)'
_computing_structure_solution 'SHELXS-97 (Sheldrick, 1990)'
_diffrn_ambient_temperature 293(2)
_diffrn_detector_area_resol_mean None
_diffrn_measured_fraction_theta_full 0.957
_diffrn_measured_fraction_theta_max 0.957
_diffrn_measurement_device_type CCD
_diffrn_measurement_method dtprofit.ref
_diffrn_radiation_monochromator 'Graphite Monochromator'
_diffrn_radiation_source 'Sealed Tube'
_diffrn_radiation_type MoK\a
_diffrn_radiation_wavelength 0.71069
_diffrn_reflns_av_R_equivalents 0.0550
_diffrn_reflns_av_sigmaI/netI 0.0710
_diffrn_reflns_limit_h_max 17
_diffrn_reflns_limit_h_min -17
_diffrn_reflns_limit_k_max 18
_diffrn_reflns_limit_k_min -17
_diffrn_reflns_limit_l_max 21
_diffrn_reflns_limit_l_min -21
_diffrn_reflns_number 24389
_diffrn_reflns_theta_full 27.51
_diffrn_reflns_theta_max 27.51
_diffrn_reflns_theta_min 3.03
_diffrn_standards_decay_% 'not measured'
_diffrn_standards_interval_count 'not measured'
_diffrn_standards_interval_time 'not measured'
_diffrn_standards_number 0
_exptl_absorpt_coefficient_mu 17.167
_exptl_absorpt_correction_T_max 0.090
_exptl_absorpt_correction_T_min 0.046
_exptl_absorpt_correction_type multi-scan
_exptl_crystal_colour Yellow
_exptl_crystal_density_diffrn 3.093
_exptl_crystal_density_method 'not measured'
_exptl_crystal_description Prism
_exptl_crystal_F_000 2442.0
_exptl_crystal_size_max 0.20
_exptl_crystal_size_mid 0.16
_exptl_crystal_size_min 0.14
_refine_diff_density_max 1.690
_refine_diff_density_min -1.583
_refine_diff_density_rms 0.251
_refine_ls_extinction_coef 0.00050(3)
_refine_ls_extinction_expression Fc^*^=kFc[1+0.001xFc^2^\l^3^/sin(2\q)]^-1/4^
_refine_ls_extinction_method SHELXL
_refine_ls_goodness_of_fit_ref 1.188
_refine_ls_hydrogen_treatment constr
_refine_ls_matrix_type full
_refine_ls_number_parameters 465
_refine_ls_number_reflns 13823
_refine_ls_number_restraints 0
_refine_ls_restrained_S_all 1.188
_refine_ls_R_factor_all 0.0705
_refine_ls_R_factor_gt 0.0625
_refine_ls_shift/su_max 0.004
_refine_ls_shift/su_mean 0.000
_refine_ls_structure_factor_coef Fsqd
_refine_ls_weighting_details 'calc w=1/[\s^2^(Fo^2^)+(0.0296P)^2^+16.0464P] where P=(Fo^2^+2Fc^2^)/3'
_refine_ls_weighting_scheme calc
_refine_ls_wR_factor_gt 0.1295
_refine_ls_wR_factor_ref 0.1346
_reflns_number_gt 11821
_reflns_number_total 13227
_reflns_threshold_expression >2sigma(I)
_cod_data_source_file B814992E.txt
_cod_data_source_block 1
_cod_depositor_comments
;
The following automatic conversions were performed:
'_symmetry_cell_setting' value 'Triclinic' changed to 'triclinic'
according to '/home/saulius/struct/CIF-dictionaries/cif_core.dic'
dictionary named 'cif_core.dic' version 2.4.1 from
2010-06-29.

'_exptl_absorpt_correction_type' value 'Multi-scan' changed
to 'multi-scan' according to
'/home/saulius/struct/CIF-dictionaries/cif_core.dic' dictionary named
'cif_core.dic' version 2.4.1 from 2010-06-29.

Automatic conversion script
Id: cif_fix_enum 1527 2010-12-29 10:47:43Z saulius 

 Replaced the incorrect bibliographical reference to the original
 publication with a proper one.

 Antanas Vaitkus,
 2019-09-18
;
_cod_original_sg_symbol_Hall -P1
_cod_original_sg_symbol_H-M P-1
_cod_database_code 7200414

loop_
_symmetry_equiv_pos_as_xyz
'x, y, z'
'-x, -y, -z'

loop_
_atom_site_label
_atom_site_type_symbol
_atom_site_fract_x
_atom_site_fract_y
_atom_site_fract_z
_atom_site_U_iso_or_equiv
_atom_site_adp_type
_atom_site_occupancy
_atom_site_symmetry_multiplicity
_atom_site_calc_flag
_atom_site_refinement_flags
_atom_site_disorder_assembly
_atom_site_disorder_group
Pb1 Pb 0.37429(4) 0.92089(4) 0.05572(3) 0.04123(13) Uani 1 1 d . . .
Pb2 Pb 0.60512(4) 0.98957(4) 0.23420(3) 0.04403(13) Uani 1 1 d . . .
Pb3 Pb 0.35480(4) 0.80279(4) 0.34412(3) 0.04385(13) Uani 1 1 d . . .
Pb4 Pb 0.37886(4) 0.91766(4) 0.55033(3) 0.04380(14) Uani 1 1 d . . .
Nd1 Nd -0.04418(4) 0.47697(5) 0.17736(4) 0.03193(14) Uani 1 1 d . . .
I1 I 0.20546(7) 0.94080(9) 0.18335(6) 0.0638(3) Uani 1 1 d . . .
I2 I 0.44811(7) 1.12336(7) 0.08421(6) 0.0507(2) Uani 1 1 d . . .
I3 I 0.76970(8) 0.97169(8) 0.10026(6) 0.0617(3) Uani 1 1 d . . .
I4 I 0.53006(7) 0.78720(7) 0.20290(6) 0.0511(2) Uani 1 1 d . . .
I5 I 0.41655(7) 1.03495(6) 0.36223(5) 0.0468(2) Uani 1 1 d . . .
I6 I 0.31641(9) 0.59848(8) 0.34257(7) 0.0667(3) Uani 1 1 d . . .
I7 I 0.19334(7) 0.86145(9) 0.48128(7) 0.0637(3) Uani 1 1 d . . .
I8 I 0.50507(7) 0.72660(7) 0.49150(6) 0.0518(2) Uani 1 1 d . . .
I9 I 0.25588(8) 1.11566(8) 0.61319(7) 0.0613(3) Uani 1 1 d . . .
I10 I 0.35061(7) 0.80258(6) 0.73093(5) 0.0477(2) Uani 1 1 d . . .
O1 O 0.0951(6) 0.5040(6) 0.0896(5) 0.0382(19) Uani 1 1 d . . .
O2 O 0.0944(7) 0.5511(7) -0.0474(5) 0.051(2) Uani 1 1 d . . .
O3 O -0.0969(7) 0.6463(7) 0.1000(6) 0.055(2) Uani 1 1 d . . .
O4 O -0.2275(6) 0.5140(7) 0.1744(6) 0.052(2) Uani 1 1 d . . .
O5 O -0.0662(8) 0.3043(7) 0.2085(6) 0.059(3) Uani 1 1 d . . .
O6 O -0.1081(7) 0.4531(7) 0.3192(6) 0.052(2) Uani 1 1 d . . .
O7 O 0.1057(7) 0.3788(8) 0.2516(6) 0.065(3) Uani 1 1 d . . .
O8 O 0.0195(8) 0.5920(8) 0.2497(6) 0.062(3) Uani 1 1 d . . .
N1 N 0.3175(8) 0.7540(8) 0.0416(6) 0.045(3) Uani 1 1 d . . .
N2 N -0.0533(9) 0.7783(8) 0.0104(8) 0.055(3) Uani 1 1 d . . .
N3 N -0.3757(9) 0.5513(8) 0.1073(8) 0.054(3) Uani 1 1 d . . .
N4 N -0.2591(9) 0.4925(9) 0.3757(7) 0.053(3) Uani 1 1 d . . .
N5 N -0.0309(9) 0.1447(8) 0.2863(7) 0.050(3) Uani 1 1 d . . .
N6 N 0.2660(8) 0.3379(9) 0.2954(9) 0.057(3) Uani 1 1 d . . .
N7 N 0.0303(10) 0.6586(10) 0.3623(8) 0.061(3) Uani 1 1 d . . .
C1 C 0.2917(10) 0.7393(10) -0.0328(8) 0.046(3) Uani 1 1 d . . .
H1 H 0.3152 0.7747 -0.0807 0.056 Uiso 1 1 calc R . .
C2 C 0.2312(9) 0.6730(9) -0.0395(7) 0.038(3) Uani 1 1 d . . .
H2 H 0.2150 0.6638 -0.0916 0.045 Uiso 1 1 calc R . .
C3 C 0.1948(8) 0.6204(8) 0.0297(7) 0.033(2) Uani 1 1 d . . .
C4 C 0.2227(10) 0.6335(9) 0.1051(7) 0.047(3) Uani 1 1 d . . .
H4 H 0.2002 0.5985 0.1537 0.056 Uiso 1 1 calc R . .
C5 C 0.2851(10) 0.6997(10) 0.1078(8) 0.051(3) Uani 1 1 d . . .
H5 H 0.3055 0.7063 0.1595 0.061 Uiso 1 1 calc R . .
C6 C 0.1215(8) 0.5525(8) 0.0237(7) 0.032(2) Uani 1 1 d . . .
C7 C -0.0517(11) 0.7175(10) 0.0821(10) 0.053(3) Uani 1 1 d . . .
H7 H -0.0131 0.7282 0.1238 0.063 Uiso 1 1 calc R . .
C8 C 0.0016(12) 0.8578(12) -0.0064(11) 0.075(5) Uani 1 1 d . . .
H8A H -0.0105 0.8927 -0.0628 0.112 Uiso 1 1 calc R . .
H8B H 0.0713 0.8301 0.0020 0.112 Uiso 1 1 calc R . .
H8C H -0.0195 0.9037 0.0302 0.112 Uiso 1 1 calc R . .
C9 C -0.1141(16) 0.7661(13) -0.0567(10) 0.090(6) Uani 1 1 d . . .
H9A H -0.1075 0.8155 -0.1052 0.135 Uiso 1 1 calc R . .
H9B H -0.1825 0.7745 -0.0405 0.135 Uiso 1 1 calc R . .
H9C H -0.0924 0.7002 -0.0686 0.135 Uiso 1 1 calc R . .
C10 C -0.2843(10) 0.5594(10) 0.1176(9) 0.050(3) Uani 1 1 d . . .
H10 H -0.2595 0.6048 0.0773 0.059 Uiso 1 1 calc R . .
C11 C -0.4321(14) 0.6050(14) 0.0361(13) 0.101(8) Uani 1 1 d . . .
H11A H -0.4973 0.5891 0.0392 0.152 Uiso 1 1 calc R . .
H11B H -0.3996 0.5865 -0.0125 0.152 Uiso 1 1 calc R . .
H11C H -0.4378 0.6757 0.0332 0.152 Uiso 1 1 calc R . .
C12 C -0.4217(14) 0.4853(15) 0.1654(15) 0.106(8) Uani 1 1 d . . .
H12A H -0.4884 0.4888 0.1472 0.159 Uiso 1 1 calc R . .
H12B H -0.4231 0.5045 0.2184 0.159 Uiso 1 1 calc R . .
H12C H -0.3847 0.4180 0.1700 0.159 Uiso 1 1 calc R . .
C13 C -0.0697(16) 0.2201(17) 0.2352(14) 0.100 Uiso 1 1 d . . .
H13 H -0.1207 0.2038 0.2077 0.120 Uiso 1 1 calc R . .
C14 C -0.0511(15) 0.0538(16) 0.3023(14) 0.100 Uiso 1 1 d . . .
H14A H -0.0083 0.0126 0.3464 0.150 Uiso 1 1 calc R . .
H14B H -0.0404 0.0250 0.2537 0.150 Uiso 1 1 calc R . .
H14C H -0.1192 0.0577 0.3187 0.150 Uiso 1 1 calc R . .
C15 C 0.0361(15) 0.1609(16) 0.3419(13) 0.100 Uiso 1 1 d . . .
H15A H 0.0628 0.0987 0.3784 0.150 Uiso 1 1 calc R . .
H15B H 0.0024 0.2083 0.3737 0.150 Uiso 1 1 calc R . .
H15C H 0.0892 0.1869 0.3119 0.150 Uiso 1 1 calc R . .
C16 C -0.1895(10) 0.4327(11) 0.3462(8) 0.051(3) Uani 1 1 d . . .
H16 H -0.2005 0.3690 0.3447 0.061 Uiso 1 1 calc R . .
C17 C -0.3515(12) 0.4655(16) 0.4040(11) 0.092(7) Uani 1 1 d . . .
H17A H -0.3927 0.5205 0.4235 0.137 Uiso 1 1 calc R . .
H17B H -0.3388 0.4079 0.4483 0.137 Uiso 1 1 calc R . .
H17C H -0.3848 0.4498 0.3592 0.137 Uiso 1 1 calc R . .
C18 C -0.2491(15) 0.5940(14) 0.3749(13) 0.093(6) Uani 1 1 d . . .
H18A H -0.3067 0.6285 0.3992 0.139 Uiso 1 1 calc R . .
H18B H -0.2431 0.6279 0.3188 0.139 Uiso 1 1 calc R . .
H18C H -0.1908 0.5935 0.4061 0.139 Uiso 1 1 calc R . .
C19 C 0.1985(10) 0.3692(11) 0.2372(10) 0.063(4) Uani 1 1 d . . .
H19 H 0.2187 0.3853 0.1827 0.076 Uiso 1 1 calc R . .
C20 C 0.2418(14) 0.3129(15) 0.3821(10) 0.088(6) Uani 1 1 d . . .
H20A H 0.3020 0.2910 0.4147 0.132 Uiso 1 1 calc R . .
H20B H 0.2046 0.2600 0.3902 0.132 Uiso 1 1 calc R . .
H20C H 0.2026 0.3710 0.3989 0.132 Uiso 1 1 calc R . .
C21 C 0.3706(10) 0.3299(13) 0.2737(12) 0.074(5) Uani 1 1 d . . .
H21A H 0.4111 0.3054 0.3230 0.110 Uiso 1 1 calc R . .
H21B H 0.3823 0.3947 0.2476 0.110 Uiso 1 1 calc R . .
H21C H 0.3873 0.2842 0.2363 0.110 Uiso 1 1 calc R . .
C22 C 0.0312(12) 0.5849(12) 0.3254(9) 0.064(5) Uani 1 1 d . . .
H22 H 0.0414 0.5208 0.3581 0.077 Uiso 1 1 calc R . .
C23 C 0.0481(15) 0.6423(16) 0.4518(13) 0.097(6) Uiso 1 1 d . . .
H23A H 0.0450 0.7057 0.4679 0.145 Uiso 1 1 calc R . .
H23B H 0.1127 0.6010 0.4655 0.145 Uiso 1 1 calc R . .
H23C H -0.0017 0.6094 0.4807 0.145 Uiso 1 1 calc R . .
C24 C 0.0197(18) 0.7600(15) 0.3159(14) 0.108(8) Uani 1 1 d . . .
H24A H 0.0209 0.8048 0.3533 0.162 Uiso 1 1 calc R . .
H24B H -0.0423 0.7786 0.2857 0.162 Uiso 1 1 calc R . .
H24C H 0.0736 0.7641 0.2778 0.162 Uiso 1 1 calc R . .

loop_
_atom_site_aniso_label
_atom_site_aniso_U_11
_atom_site_aniso_U_22
_atom_site_aniso_U_33
_atom_site_aniso_U_23
_atom_site_aniso_U_13
_atom_site_aniso_U_12
Pb1 0.0510(3) 0.0414(3) 0.0369(2) -0.0081(2) 0.0042(2) -0.0222(2)
Pb2 0.0556(3) 0.0446(3) 0.0362(2) -0.0123(2) 0.0069(2) -0.0166(2)
Pb3 0.0549(3) 0.0435(3) 0.0365(2) -0.0103(2) 0.0004(2) -0.0152(2)
Pb4 0.0543(3) 0.0484(3) 0.0345(2) -0.0123(2) 0.0054(2) -0.0202(2)
Nd1 0.0360(3) 0.0317(3) 0.0292(3) -0.0032(2) -0.0013(2) -0.0120(3)
I1 0.0562(6) 0.0739(7) 0.0487(5) 0.0019(5) 0.0083(4) 0.0022(5)
I2 0.0611(5) 0.0402(5) 0.0526(5) -0.0094(4) 0.0026(4) -0.0141(4)
I3 0.0591(6) 0.0708(7) 0.0466(5) -0.0090(5) 0.0113(4) 0.0034(5)
I4 0.0597(5) 0.0458(5) 0.0505(5) -0.0137(4) 0.0038(4) -0.0132(4)
I5 0.0574(5) 0.0431(5) 0.0425(4) -0.0072(4) 0.0090(4) -0.0186(4)
I6 0.1028(8) 0.0500(6) 0.0549(6) -0.0099(5) -0.0086(6) -0.0321(6)
I7 0.0500(5) 0.0872(8) 0.0677(7) -0.0361(6) 0.0087(5) -0.0263(5)
I8 0.0479(5) 0.0555(5) 0.0506(5) -0.0124(4) -0.0057(4) -0.0041(4)
I9 0.0676(6) 0.0487(5) 0.0632(6) -0.0061(5) -0.0026(5) -0.0053(5)
I10 0.0638(5) 0.0420(5) 0.0391(4) -0.0056(3) 0.0119(4) -0.0184(4)
O1 0.043(4) 0.051(5) 0.025(4) -0.002(3) 0.001(3) -0.025(4)
O2 0.060(6) 0.073(7) 0.027(4) -0.007(4) -0.005(4) -0.035(5)
O3 0.062(6) 0.043(5) 0.057(6) 0.006(5) -0.014(5) -0.018(5)
O4 0.032(4) 0.061(6) 0.050(5) 0.011(5) -0.009(4) 0.002(4)
O5 0.081(7) 0.029(5) 0.065(7) 0.002(4) 0.002(5) -0.021(5)
O6 0.053(5) 0.061(6) 0.042(5) -0.011(5) 0.012(4) -0.011(5)
O7 0.037(5) 0.076(7) 0.066(7) 0.027(6) -0.010(5) -0.013(5)
O8 0.096(8) 0.058(6) 0.044(5) -0.018(5) -0.007(5) -0.035(6)
N1 0.054(6) 0.049(6) 0.037(6) -0.005(5) -0.005(5) -0.024(5)
N2 0.065(7) 0.035(6) 0.056(7) 0.004(5) 0.011(6) -0.005(5)
N3 0.050(7) 0.034(6) 0.077(9) -0.014(6) -0.017(6) -0.003(5)
N4 0.056(7) 0.057(7) 0.047(7) -0.017(6) 0.008(6) -0.004(6)
N5 0.068(8) 0.027(5) 0.053(7) -0.005(5) 0.000(6) -0.007(5)
N6 0.037(6) 0.043(7) 0.084(9) 0.000(6) -0.012(6) -0.005(5)
N7 0.072(8) 0.055(8) 0.063(8) -0.017(6) 0.002(7) -0.029(7)
C1 0.063(8) 0.054(8) 0.030(6) -0.011(6) 0.006(6) -0.028(7)
C2 0.051(7) 0.044(7) 0.022(5) -0.006(5) 0.002(5) -0.017(6)
C3 0.033(6) 0.029(6) 0.036(6) -0.008(5) 0.001(5) -0.005(5)
C4 0.078(9) 0.044(7) 0.032(6) -0.006(5) 0.005(6) -0.047(7)
C5 0.068(9) 0.060(9) 0.038(7) -0.010(6) -0.002(6) -0.041(8)
C6 0.035(6) 0.027(5) 0.033(6) -0.004(4) -0.004(5) -0.008(5)
C7 0.057(8) 0.039(7) 0.062(9) -0.006(7) 0.001(7) -0.012(6)
C8 0.068(10) 0.064(10) 0.082(12) 0.016(9) 0.023(9) -0.017(9)
C9 0.147(19) 0.061(11) 0.056(10) 0.003(9) -0.022(12) -0.017(12)
C10 0.047(8) 0.043(7) 0.052(8) -0.001(6) -0.003(7) -0.001(6)
C11 0.101(15) 0.071(13) 0.127(18) 0.011(12) -0.073(14) -0.030(11)
C12 0.085(14) 0.081(14) 0.14(2) 0.020(14) -0.021(14) -0.038(12)
C16 0.060(8) 0.056(8) 0.038(7) -0.009(6) 0.012(6) -0.021(7)
C17 0.070(11) 0.144(19) 0.072(12) -0.033(12) 0.044(9) -0.041(12)
C18 0.097(14) 0.075(13) 0.114(17) -0.041(12) 0.026(13) -0.017(11)
C19 0.048(8) 0.063(10) 0.068(10) 0.026(8) -0.015(8) -0.021(7)
C20 0.084(13) 0.110(16) 0.055(10) 0.010(10) -0.034(10) -0.004(12)
C21 0.035(7) 0.069(11) 0.107(15) -0.007(10) -0.004(8) 0.001(7)
C22 0.102(12) 0.069(10) 0.041(8) -0.018(7) -0.024(8) -0.050(9)
C24 0.14(2) 0.081(15) 0.104(18) -0.032(13) -0.001(15) -0.018(15)

loop_
_atom_type_symbol
_atom_type_description
_atom_type_scat_dispersion_real
_atom_type_scat_dispersion_imag
_atom_type_scat_source
C C 0.0033 0.0016 'International Tables Vol C Tables 4.2.6.8 and 6.1.1.4'
H H 0.0000 0.0000 'International Tables Vol C Tables 4.2.6.8 and 6.1.1.4'
I I -0.4742 1.8119 'International Tables Vol C Tables 4.2.6.8 and 6.1.1.4'
N N 0.0061 0.0033 'International Tables Vol C Tables 4.2.6.8 and 6.1.1.4'
Nd Nd -0.1943 3.0179 'International Tables Vol C Tables 4.2.6.8 and 6.1.1.4'
O O 0.0106 0.0060 'International Tables Vol C Tables 4.2.6.8 and 6.1.1.4'
Pb Pb -3.3944 10.1111 'International Tables Vol C Tables 4.2.6.8 and 6.1.1.4'

loop_
_geom_angle_atom_site_label_1
_geom_angle_atom_site_label_2
_geom_angle_atom_site_label_3
_geom_angle
_geom_angle_site_symmetry_1
_geom_angle_site_symmetry_3
_geom_angle_publ_flag
N1 Pb1 I1 85.1(2) . . ?
N1 Pb1 I3 86.4(2) . 2_675 ?
I1 Pb1 I3 93.98(3) . 2_675 ?
N1 Pb1 I4 88.1(2) . . ?
I1 Pb1 I4 90.31(3) . . ?
I3 Pb1 I4 172.72(3) 2_675 . ?
N1 Pb1 I2 176.8(2) . . ?
I1 Pb1 I2 93.43(3) . . ?
I3 Pb1 I2 96.54(3) 2_675 . ?
I4 Pb1 I2 89.07(3) . . ?
N1 Pb1 I2 89.1(2) . 2_675 ?
I1 Pb1 I2 174.15(3) . 2_675 ?
I3 Pb1 I2 86.00(3) 2_675 2_675 ?
I4 Pb1 I2 89.13(3) . 2_675 ?
I2 Pb1 I2 92.39(3) . 2_675 ?
I3 Pb2 I9 96.36(3) . 2_676 ?
I3 Pb2 I10 93.57(3) . 2_676 ?
I9 Pb2 I10 86.34(3) 2_676 2_676 ?
I3 Pb2 I4 92.37(3) . . ?
I9 Pb2 I4 97.02(3) 2_676 . ?
I10 Pb2 I4 172.81(3) 2_676 . ?
I3 Pb2 I2 87.99(3) . . ?
I9 Pb2 I2 173.18(3) 2_676 . ?
I10 Pb2 I2 88.15(3) 2_676 . ?
I4 Pb2 I2 88.02(3) . . ?
I3 Pb2 I5 173.00(3) . . ?
I9 Pb2 I5 89.54(3) 2_676 . ?
I10 Pb2 I5 83.01(2) 2_676 . ?
I4 Pb2 I5 90.65(3) . . ?
I2 Pb2 I5 85.80(3) . . ?
I3 Pb2 Pb4 127.26(3) . 2_676 ?
I9 Pb2 Pb4 52.38(2) 2_676 2_676 ?
I10 Pb2 Pb4 49.804(18) 2_676 2_676 ?
I4 Pb2 Pb4 128.16(2) . 2_676 ?
I2 Pb2 Pb4 120.81(2) . 2_676 ?
I5 Pb2 Pb4 54.330(19) . 2_676 ?
I6 Pb3 I8 93.64(3) . . ?
I6 Pb3 I7 97.90(3) . . ?
I8 Pb3 I7 85.65(3) . . ?
I6 Pb3 I4 93.47(3) . . ?
I8 Pb3 I4 93.64(3) . . ?
I7 Pb3 I4 168.63(3) . . ?
I6 Pb3 I1 100.28(3) . . ?
I8 Pb3 I1 166.05(3) . . ?
I7 Pb3 I1 93.17(3) . . ?
I4 Pb3 I1 84.79(3) . . ?
I6 Pb3 I5 174.48(3) . . ?
I8 Pb3 I5 80.84(3) . . ?
I7 Pb3 I5 81.76(3) . . ?
I4 Pb3 I5 86.92(2) . . ?
I1 Pb3 I5 85.24(3) . . ?
I6 Pb3 Pb4 125.55(3) . . ?
I8 Pb3 Pb4 50.25(2) . . ?
I7 Pb3 Pb4 48.74(2) . . ?
I4 Pb3 Pb4 123.27(2) . . ?
I1 Pb3 Pb4 119.84(3) . . ?
I5 Pb3 Pb4 50.439(17) . . ?
I7 Pb4 I10 93.33(3) . . ?
I7 Pb4 I8 86.57(3) . . ?
I10 Pb4 I8 94.48(3) . . ?
I7 Pb4 I9 95.36(3) . . ?
I10 Pb4 I9 85.40(3) . . ?
I8 Pb4 I9 178.08(3) . . ?
I7 Pb4 I5 88.12(3) . . ?
I10 Pb4 I5 178.05(3) . . ?
I8 Pb4 I5 84.30(3) . . ?
I9 Pb4 I5 95.76(3) . . ?
I7 Pb4 I5 175.88(3) . 2_676 ?
I10 Pb4 I5 82.84(3) . 2_676 ?
I8 Pb4 I5 92.19(3) . 2_676 ?
I9 Pb4 I5 85.89(3) . 2_676 ?
I5 Pb4 I5 95.67(3) . 2_676 ?
I7 Pb4 Pb2 125.94(2) . 2_676 ?
I10 Pb4 Pb2 51.56(2) . 2_676 ?
I8 Pb4 Pb2 129.23(2) . 2_676 ?
I9 Pb4 Pb2 49.40(2) . 2_676 ?
I5 Pb4 Pb2 128.32(2) . 2_676 ?
I5 Pb4 Pb2 52.415(18) 2_676 2_676 ?
I7 Pb4 Pb3 51.32(2) . . ?
I10 Pb4 Pb3 123.54(2) . . ?
I8 Pb4 Pb3 48.83(2) . . ?
I9 Pb4 Pb3 132.66(3) . . ?
I5 Pb4 Pb3 56.61(2) . . ?
I5 Pb4 Pb3 129.97(2) 2_676 . ?
Pb2 Pb4 Pb3 175.064(17) 2_676 . ?
O2 Nd1 O1 76.9(3) 2_565 . ?
O2 Nd1 O3 77.9(3) 2_565 . ?
O1 Nd1 O3 76.3(3) . . ?
O2 Nd1 O5 76.3(3) 2_565 . ?
O1 Nd1 O5 114.1(3) . . ?
O3 Nd1 O5 148.7(3) . . ?
O2 Nd1 O7 122.5(4) 2_565 . ?
O1 Nd1 O7 72.7(3) . . ?
O3 Nd1 O7 136.4(3) . . ?
O5 Nd1 O7 73.6(4) . . ?
O2 Nd1 O6 135.4(3) 2_565 . ?
O1 Nd1 O6 146.7(3) . . ?
O3 Nd1 O6 113.1(3) . . ?
O5 Nd1 O6 75.1(3) . . ?
O7 Nd1 O6 80.4(3) . . ?
O2 Nd1 O4 73.3(3) 2_565 . ?
O1 Nd1 O4 140.6(3) . . ?
O3 Nd1 O4 72.7(3) . . ?
O5 Nd1 O4 83.2(3) . . ?
O7 Nd1 O4 146.1(3) . . ?
O6 Nd1 O4 69.9(3) . . ?
O2 Nd1 O8 146.1(3) 2_565 . ?
O1 Nd1 O8 81.5(3) . . ?
O3 Nd1 O8 71.7(3) . . ?
O5 Nd1 O8 137.1(3) . . ?
O7 Nd1 O8 74.0(4) . . ?
O6 Nd1 O8 72.4(3) . . ?
O4 Nd1 O8 110.4(4) . . ?
Pb1 I1 Pb3 93.24(3) . . ?
Pb1 I2 Pb2 91.29(3) . . ?
Pb1 I2 Pb1 87.61(3) . 2_675 ?
Pb2 I2 Pb1 89.51(3) . 2_675 ?
Pb2 I3 Pb1 96.01(3) . 2_675 ?
Pb1 I4 Pb3 91.66(3) . . ?
Pb1 I4 Pb2 91.61(3) . . ?
Pb3 I4 Pb2 93.30(3) . . ?
Pb4 I5 Pb2 130.38(3) . . ?
Pb4 I5 Pb4 84.33(3) . 2_676 ?
Pb2 I5 Pb4 73.25(2) . 2_676 ?
Pb4 I5 Pb3 72.96(2) . . ?
Pb2 I5 Pb3 88.49(2) . . ?
Pb4 I5 Pb3 130.11(3) 2_676 . ?
Pb4 I7 Pb3 79.95(3) . . ?
Pb3 I8 Pb4 80.91(3) . . ?
Pb2 I9 Pb4 78.22(3) 2_676 . ?
Pb4 I10 Pb2 78.64(2) . 2_676 ?
C6 O1 Nd1 144.9(8) . . ?
C6 O2 Nd1 171.8(9) . 2_565 ?
C7 O3 Nd1 131.2(9) . . ?
C10 O4 Nd1 129.1(9) . . ?
C13 O5 Nd1 169.5(15) . . ?
C16 O6 Nd1 130.4(9) . . ?
C19 O7 Nd1 134.3(9) . . ?
C22 O8 Nd1 128.4(9) . . ?
C5 N1 C1 117.2(11) . . ?
C5 N1 Pb1 118.8(8) . . ?
C1 N1 Pb1 120.8(8) . . ?
C7 N2 C8 123.5(14) . . ?
C7 N2 C9 119.0(13) . . ?
C8 N2 C9 117.4(13) . . ?
C10 N3 C11 121.5(14) . . ?
C10 N3 C12 121.2(14) . . ?
C11 N3 C12 117.2(14) . . ?
C16 N4 C17 122.9(14) . . ?
C16 N4 C18 119.8(14) . . ?
C17 N4 C18 117.2(14) . . ?
C13 N5 C14 130.0(18) . . ?
C13 N5 C15 115.3(17) . . ?
C14 N5 C15 114.3(16) . . ?
C19 N6 C20 122.7(13) . . ?
C19 N6 C21 119.3(15) . . ?
C20 N6 C21 118.0(13) . . ?
C22 N7 C24 120.9(15) . . ?
C22 N7 C23 121.5(15) . . ?
C24 N7 C23 117.4(15) . . ?
N1 C1 C2 121.4(11) . . ?
N1 C1 H1 119.3 . . ?
C2 C1 H1 119.3 . . ?
C3 C2 C1 120.6(11) . . ?
C3 C2 H2 119.7 . . ?
C1 C2 H2 119.7 . . ?
C4 C3 C2 118.0(11) . . ?
C4 C3 C6 120.4(10) . . ?
C2 C3 C6 121.5(10) . . ?
C3 C4 C5 118.7(11) . . ?
C3 C4 H4 120.7 . . ?
C5 C4 H4 120.7 . . ?
N1 C5 C4 124.0(12) . . ?
N1 C5 H5 118.0 . . ?
C4 C5 H5 118.0 . . ?
O2 C6 O1 126.5(11) . . ?
O2 C6 C3 116.0(10) . . ?
O1 C6 C3 117.5(10) . . ?
O3 C7 N2 126.4(15) . . ?
O3 C7 H7 116.8 . . ?
N2 C7 H7 116.8 . . ?
N2 C8 H8A 109.5 . . ?
N2 C8 H8B 109.5 . . ?
H8A C8 H8B 109.5 . . ?
N2 C8 H8C 109.5 . . ?
H8A C8 H8C 109.5 . . ?
H8B C8 H8C 109.5 . . ?
N2 C9 H9A 109.5 . . ?
N2 C9 H9B 109.5 . . ?
H9A C9 H9B 109.5 . . ?
N2 C9 H9C 109.5 . . ?
H9A C9 H9C 109.5 . . ?
H9B C9 H9C 109.5 . . ?
O4 C10 N3 127.3(14) . . ?
O4 C10 H10 116.3 . . ?
N3 C10 H10 116.3 . . ?
N3 C11 H11A 109.5 . . ?
N3 C11 H11B 109.5 . . ?
H11A C11 H11B 109.5 . . ?
N3 C11 H11C 109.5 . . ?
H11A C11 H11C 109.5 . . ?
H11B C11 H11C 109.5 . . ?
N3 C12 H12A 109.5 . . ?
N3 C12 H12B 109.5 . . ?
H12A C12 H12B 109.5 . . ?
N3 C12 H12C 109.5 . . ?
H12A C12 H12C 109.5 . . ?
H12B C12 H12C 109.5 . . ?
O5 C13 N5 144(2) . . ?
O5 C13 H13 108.2 . . ?
N5 C13 H13 108.2 . . ?
N5 C14 H14A 109.5 . . ?
N5 C14 H14B 109.5 . . ?
H14A C14 H14B 109.5 . . ?
N5 C14 H14C 109.5 . . ?
H14A C14 H14C 109.5 . . ?
H14B C14 H14C 109.5 . . ?
N5 C15 H15A 109.5 . . ?
N5 C15 H15B 109.5 . . ?
H15A C15 H15B 109.5 . . ?
N5 C15 H15C 109.5 . . ?
H15A C15 H15C 109.5 . . ?
H15B C15 H15C 109.5 . . ?
O6 C16 N4 125.5(14) . . ?
O6 C16 H16 117.2 . . ?
N4 C16 H16 117.2 . . ?
N4 C17 H17A 109.5 . . ?
N4 C17 H17B 109.5 . . ?
H17A C17 H17B 109.5 . . ?
N4 C17 H17C 109.5 . . ?
H17A C17 H17C 109.5 . . ?
H17B C17 H17C 109.5 . . ?
N4 C18 H18A 109.5 . . ?
N4 C18 H18B 109.5 . . ?
H18A C18 H18B 109.5 . . ?
N4 C18 H18C 109.5 . . ?
H18A C18 H18C 109.5 . . ?
H18B C18 H18C 109.5 . . ?
O7 C19 N6 122.7(15) . . ?
O7 C19 H19 118.7 . . ?
N6 C19 H19 118.7 . . ?
N6 C20 H20A 109.5 . . ?
N6 C20 H20B 109.5 . . ?
H20A C20 H20B 109.5 . . ?
N6 C20 H20C 109.5 . . ?
H20A C20 H20C 109.5 . . ?
H20B C20 H20C 109.5 . . ?
N6 C21 H21A 109.5 . . ?
N6 C21 H21B 109.5 . . ?
H21A C21 H21B 109.5 . . ?
N6 C21 H21C 109.5 . . ?
H21A C21 H21C 109.5 . . ?
H21B C21 H21C 109.5 . . ?
O8 C22 N7 125.6(16) . . ?
O8 C22 H22 117.2 . . ?
N7 C22 H22 117.2 . . ?
N7 C23 H23A 109.5 . . ?
N7 C23 H23B 109.5 . . ?
H23A C23 H23B 109.5 . . ?
N7 C23 H23C 109.5 . . ?
H23A C23 H23C 109.5 . . ?
H23B C23 H23C 109.5 . . ?
N7 C24 H24A 109.5 . . ?
N7 C24 H24B 109.5 . . ?
H24A C24 H24B 109.5 . . ?
N7 C24 H24C 109.5 . . ?
H24A C24 H24C 109.5 . . ?
H24B C24 H24C 109.5 . . ?

loop_
_geom_bond_atom_site_label_1
_geom_bond_atom_site_label_2
_geom_bond_distance
_geom_bond_site_symmetry_2
_geom_bond_publ_flag
Pb1 N1 2.637(10) . ?
Pb1 I1 3.0956(11) . ?
Pb1 I3 3.2096(12) 2_675 ?
Pb1 I4 3.2857(11) . ?
Pb1 I2 3.2864(10) . ?
Pb1 I2 3.3612(11) 2_675 ?
Pb2 I3 3.1246(11) . ?
Pb2 I9 3.1266(12) 2_676 ?
Pb2 I10 3.2202(11) 2_676 ?
Pb2 I4 3.3084(11) . ?
Pb2 I2 3.3255(11) . ?
Pb2 I5 3.3359(10) . ?
Pb2 Pb4 4.0310(8) 2_676 ?
Pb3 I6 2.9874(12) . ?
Pb3 I8 3.1043(11) . ?
Pb3 I7 3.2280(11) . ?
Pb3 I4 3.3078(11) . ?
Pb3 I1 3.4047(12) . ?
Pb3 I5 3.5558(11) . ?
Pb3 Pb4 4.0719(8) . ?
Pb4 I7 3.1085(11) . ?
Pb4 I10 3.1406(10) . ?
Pb4 I8 3.1705(11) . ?
Pb4 I9 3.2618(12) . ?
Pb4 I5 3.2834(10) . ?
Pb4 I5 3.4198(11) 2_676 ?
Pb4 Pb2 4.0310(8) 2_676 ?
Nd1 O2 2.391(8) 2_565 ?
Nd1 O1 2.411(7) . ?
Nd1 O3 2.418(9) . ?
Nd1 O5 2.425(9) . ?
Nd1 O7 2.435(9) . ?
Nd1 O6 2.458(9) . ?
Nd1 O4 2.464(8) . ?
Nd1 O8 2.466(9) . ?
I2 Pb1 3.3612(11) 2_675 ?
I3 Pb1 3.2096(12) 2_675 ?
I5 Pb4 3.4198(11) 2_676 ?
I9 Pb2 3.1266(12) 2_676 ?
I10 Pb2 3.2202(11) 2_676 ?
O1 C6 1.246(13) . ?
O2 C6 1.242(13) . ?
O2 Nd1 2.391(8) 2_565 ?
O3 C7 1.252(15) . ?
O4 C10 1.220(15) . ?
O5 C13 1.17(2) . ?
O6 C16 1.255(15) . ?
O7 C19 1.274(16) . ?
O8 C22 1.243(15) . ?
N1 C5 1.319(15) . ?
N1 C1 1.348(15) . ?
N2 C7 1.307(17) . ?
N2 C8 1.434(18) . ?
N2 C9 1.46(2) . ?
N3 C10 1.298(17) . ?
N3 C11 1.415(19) . ?
N3 C12 1.42(2) . ?
N4 C16 1.286(16) . ?
N4 C17 1.433(18) . ?
N4 C18 1.44(2) . ?
N5 C13 1.24(2) . ?
N5 C14 1.32(2) . ?
N5 C15 1.39(2) . ?
N6 C19 1.299(17) . ?
N6 C20 1.45(2) . ?
N6 C21 1.458(17) . ?
N7 C22 1.286(17) . ?
N7 C24 1.44(2) . ?
N7 C23 1.47(2) . ?
C1 C2 1.376(16) . ?
C1 H1 0.9300 . ?
C2 C3 1.367(15) . ?
C2 H2 0.9300 . ?
C3 C4 1.365(16) . ?
C3 C6 1.525(15) . ?
C4 C5 1.381(15) . ?
C4 H4 0.9300 . ?
C5 H5 0.9300 . ?
C7 H7 0.9300 . ?
C8 H8A 0.9600 . ?
C8 H8B 0.9600 . ?
C8 H8C 0.9600 . ?
C9 H9A 0.9600 . ?
C9 H9B 0.9600 . ?
C9 H9C 0.9600 . ?
C10 H10 0.9300 . ?
C11 H11A 0.9600 . ?
C11 H11B 0.9600 . ?
C11 H11C 0.9600 . ?
C12 H12A 0.9600 . ?
C12 H12B 0.9600 . ?
C12 H12C 0.9600 . ?
C13 H13 0.9300 . ?
C14 H14A 0.9600 . ?
C14 H14B 0.9600 . ?
C14 H14C 0.9600 . ?
C15 H15A 0.9600 . ?
C15 H15B 0.9600 . ?
C15 H15C 0.9600 . ?
C16 H16 0.9300 . ?
C17 H17A 0.9600 . ?
C17 H17B 0.9600 . ?
C17 H17C 0.9600 . ?
C18 H18A 0.9600 . ?
C18 H18B 0.9600 . ?
C18 H18C 0.9600 . ?
C19 H19 0.9300 . ?
C20 H20A 0.9600 . ?
C20 H20B 0.9600 . ?
C20 H20C 0.9600 . ?
C21 H21A 0.9600 . ?
C21 H21B 0.9600 . ?
C21 H21C 0.9600 . ?
C22 H22 0.9300 . ?
C23 H23A 0.9600 . ?
C23 H23B 0.9600 . ?
C23 H23C 0.9600 . ?
C24 H24A 0.9600 . ?
C24 H24B 0.9600 . ?
C24 H24C 0.9600 . ?
